data_2223944
loop_
_publ_author_name
'Ton, Cuong Quoc'
'Bolte, Michael'

_publ_section_title
;
 Bis(2,6-dicarboxypyridinium) dichloride acetone monosolvate
;
_journal_coeditor_code NG2671
_journal_issue 11
_journal_name_full 'Acta Crystallographica Section E'
_journal_page_first o2848
_journal_paper_doi 10.1107/S1600536809043220
_journal_volume 65
_journal_year 2009
_chemical_formula_iupac '2C7 H6 N O4 +, 2Cl -, C3 H6 O'
_chemical_formula_moiety '2(C7 H6 N O4 +), 2(Cl -), C3 H6 O'
_chemical_formula_sum 'C17 H18 Cl2 N2 O9'
_chemical_formula_weight 465.23
_chemical_name_systematic
;
Bis(2,6-dicarboxypyridinium) dichloride acetone monosolvate
;
_space_group_IT_number 14
_symmetry_cell_setting monoclinic
_symmetry_space_group_name_Hall '-P 2ybc'
_symmetry_space_group_name_H-M 'P 1 21/c 1'
_atom_sites_solution_hydrogens geom
_atom_sites_solution_primary direct
_atom_sites_solution_secondary difmap
_audit_creation_method SHELXL-97
_cell_angle_alpha 90.00
_cell_angle_beta 110.28(3)
_cell_angle_gamma 90.00
_cell_formula_units_Z 4
_cell_length_a 21.108(4)
_cell_length_b 6.7877(14)
_cell_length_c 15.224(3)
_cell_measurement_reflns_used 4736
_cell_measurement_temperature 173(2)
_cell_measurement_theta_max 23.9
_cell_measurement_theta_min 3.6
_cell_volume 2046.0(8)
_computing_cell_refinement 'X-AREA (Stoe & Cie, 2001)'
_computing_data_collection 'X-AREA (Stoe & Cie, 2001)'
_computing_data_reduction 'X-AREA (Stoe & Cie, 2001)'
_computing_molecular_graphics 'XP (Sheldrick, 2008)'
_computing_publication_material 'SHELXL97 (Sheldrick, 2008)'
_computing_structure_refinement 'SHELXL97 (Sheldrick, 2008)'
_computing_structure_solution 'SHELXS97 (Sheldrick, 2008)'
_diffrn_ambient_temperature 173(2)
_diffrn_measured_fraction_theta_full 0.999
_diffrn_measured_fraction_theta_max 0.998
_diffrn_measurement_device_type 'Stoe IPDSII two-circle'
_diffrn_measurement_method \w
_diffrn_radiation_monochromator graphite
_diffrn_radiation_source 'fine-focus sealed tube'
_diffrn_radiation_type MoK\a
_diffrn_radiation_wavelength 0.71073
_diffrn_reflns_av_R_equivalents 0.0408
_diffrn_reflns_av_sigmaI/netI 0.0190
_diffrn_reflns_limit_h_max 25
_diffrn_reflns_limit_h_min -25
_diffrn_reflns_limit_k_max 8
_diffrn_reflns_limit_k_min -8
_diffrn_reflns_limit_l_max 18
_diffrn_reflns_limit_l_min -18
_diffrn_reflns_number 27731
_diffrn_reflns_theta_full 25.00
_diffrn_reflns_theta_max 25.67
_diffrn_reflns_theta_min 2.68
_diffrn_standards_number 0
_exptl_absorpt_coefficient_mu 0.370
_exptl_absorpt_correction_T_max 0.9296
_exptl_absorpt_correction_T_min 0.8970
_exptl_absorpt_correction_type multi-scan
_exptl_absorpt_process_details '(MULABS; Spek, 2003; Blessing, 1995)'
_exptl_crystal_colour colourless
_exptl_crystal_density_diffrn 1.510
_exptl_crystal_density_method 'not measured'
_exptl_crystal_description block
_exptl_crystal_F_000 960
_exptl_crystal_size_max 0.30
_exptl_crystal_size_mid 0.20
_exptl_crystal_size_min 0.20
_refine_diff_density_max 0.167
_refine_diff_density_min -0.334
_refine_ls_extinction_method none
_refine_ls_goodness_of_fit_ref 1.065
_refine_ls_hydrogen_treatment constr
_refine_ls_matrix_type full
_refine_ls_number_parameters 277
_refine_ls_number_reflns 3867
_refine_ls_number_restraints 2
_refine_ls_restrained_S_all 1.065
_refine_ls_R_factor_all 0.0340
_refine_ls_R_factor_gt 0.0282
_refine_ls_shift/su_max 0.001
_refine_ls_shift/su_mean 0.000
_refine_ls_structure_factor_coef Fsqd
_refine_ls_weighting_details 'calc w=1/[\s^2^(Fo^2^)+(0.0611P)^2^] where P=(Fo^2^+2Fc^2^)/3'
_refine_ls_weighting_scheme calc
_refine_ls_wR_factor_gt 0.0798
_refine_ls_wR_factor_ref 0.0824
_reflns_number_gt 3412
_reflns_number_total 3867
_reflns_threshold_expression I>2\s(I)
_cod_data_source_file ng2671.cif
_cod_data_source_block I
_cod_depositor_comments
;
The following automatic conversions were performed:
'_symmetry_cell_setting' value 'Monoclinic' changed to 'monoclinic'
according to '/home/saulius/struct/CIF-dictionaries/cif_core.dic'
dictionary named 'cif_core.dic' version 2.4.1 from 2010-06-29.

Automatic conversion script
Id: cif_fix_enum 1527 2010-12-29 10:47:43Z saulius 

The following automatic conversions were performed:

'_symmetry_cell_setting' value 'Monoclinic' changed to 'monoclinic'
according to /home/saulius/struct/CIF-dictionaries/cif_core.dic
dictionary named 'cif_core.dic' version 2.4.1 from 2010-06-29.

Automatic conversion script
Id: cif_fix_values 1715 2011-07-08 13:25:40Z adriana 
;
_cod_original_cell_volume 2046.0(7)
_cod_original_sg_symbol_H-M 'P 21/c'
_cod_database_code 2223944
_cod_database_fobs_code 2223944

loop_
_symmetry_equiv_pos_as_xyz
'x, y, z'
'-x, y+1/2, -z+1/2'
'-x, -y, -z'
'x, -y-1/2, z-1/2'

loop_
_atom_site_type_symbol
_atom_site_label
_atom_site_fract_x
_atom_site_fract_y
_atom_site_fract_z
_atom_site_U_iso_or_equiv
_atom_site_adp_type
_atom_site_calc_flag
_atom_site_refinement_flags
_atom_site_occupancy
_atom_site_disorder_assembly
_atom_site_disorder_group
Cl Cl2 0.400074(15) 0.86812(5) 0.57272(2) 0.02093(10) Uani d . 1 . .
N N1 0.86727(6) 0.62429(16) 0.08751(8) 0.0176(2) Uani d D 1 . .
H H1N 0.8461 0.6094 0.0269 0.021 Uiso calc RD 1 . .
O O1 0.72464(5) 0.5375(2) 0.15456(8) 0.0373(3) Uani d . 1 . .
O O2 0.74328(5) 0.47101(18) 0.02079(7) 0.0314(3) Uani d . 1 . .
H H2 0.7020 0.4421 0.0003 0.047 Uiso calc R 1 . .
O O3 1.02593(5) 0.77466(16) 0.07980(7) 0.0269(2) Uani d . 1 . .
H H3 1.0420 0.7892 0.0369 0.040 Uiso calc R 1 . .
O O4 0.93315(5) 0.66689(17) -0.03641(7) 0.0312(3) Uani d . 1 . .
C C1 0.93284(6) 0.67693(19) 0.11849(9) 0.0185(3) Uani d . 1 . .
C C2 0.96772(7) 0.6960(2) 0.21350(10) 0.0225(3) Uani d . 1 . .
H H2A 1.0144 0.7289 0.2358 0.027 Uiso calc R 1 . .
C C3 0.93390(8) 0.6665(2) 0.27580(10) 0.0259(3) Uani d . 1 . .
H H3A 0.9572 0.6793 0.3413 0.031 Uiso calc R 1 . .
C C4 0.86538(7) 0.6179(2) 0.24171(10) 0.0234(3) Uani d . 1 . .
H H4 0.8412 0.6016 0.2835 0.028 Uiso calc R 1 . .
C C5 0.83310(7) 0.59365(19) 0.14648(9) 0.0194(3) Uani d . 1 . .
C C6 0.76021(7) 0.5313(2) 0.10756(10) 0.0224(3) Uani d . 1 . .
C C7 0.96393(7) 0.7065(2) 0.04423(9) 0.0210(3) Uani d . 1 . .
C C11 0.55437(6) 0.66485(18) 0.39734(9) 0.0170(3) Uani d . 1 . .
C C12 0.52686(7) 0.65541(19) 0.30102(9) 0.0194(3) Uani d . 1 . .
H H12A 0.4804 0.6830 0.2695 0.023 Uiso calc R 1 . .
C C13 0.56847(7) 0.6047(2) 0.25084(9) 0.0220(3) Uani d . 1 . .
H H13 0.5505 0.6010 0.1844 0.026 Uiso calc R 1 . .
C C14 0.63629(7) 0.5591(2) 0.29749(9) 0.0202(3) Uani d . 1 . .
H H14A 0.6647 0.5235 0.2635 0.024 Uiso calc R 1 . .
C C15 0.66136(6) 0.56671(19) 0.39429(9) 0.0173(3) Uani d . 1 . .
C C16 0.73154(6) 0.51806(19) 0.45933(9) 0.0201(3) Uani d . 1 . .
C C17 0.51949(6) 0.71815(19) 0.46516(9) 0.0189(3) Uani d . 1 . .
N N2 0.62003(6) 0.62153(15) 0.43989(7) 0.0162(2) Uani d D 1 . .
H H2N 0.6370 0.6296 0.5014 0.019 Uiso calc RD 1 . .
O O11 0.74741(5) 0.55571(16) 0.54219(7) 0.0281(2) Uani d . 1 . .
O O12 0.76850(5) 0.43135(16) 0.41724(7) 0.0260(2) Uani d . 1 . .
H H12 0.8064 0.4033 0.4568 0.039 Uiso calc R 1 . .
O O13 0.54906(5) 0.69891(16) 0.54842(7) 0.0269(2) Uani d . 1 . .
O O14 0.45750(5) 0.78176(16) 0.42371(7) 0.0244(2) Uani d . 1 . .
H H14 0.4400 0.8075 0.4643 0.037 Uiso calc R 1 . .
O O30 0.77087(6) 0.63026(17) 0.86620(9) 0.0391(3) Uani d . 1 . .
C C31 0.81624(8) 0.4065(2) 0.78336(11) 0.0325(3) Uani d . 1 . .
H H31A 0.8598 0.4523 0.8271 0.049 Uiso calc R 1 . .
H H31B 0.8139 0.4325 0.7190 0.049 Uiso calc R 1 . .
H H31C 0.8118 0.2646 0.7917 0.049 Uiso calc R 1 . .
C C32 0.76014(7) 0.5135(2) 0.80203(11) 0.0271(3) Uani d . 1 . .
C C33 0.68937(8) 0.4701(3) 0.73731(13) 0.0398(4) Uani d . 1 . .
H H33A 0.6597 0.4538 0.7741 0.060 Uiso calc R 1 . .
H H33B 0.6893 0.3488 0.7024 0.060 Uiso calc R 1 . .
H H33C 0.6730 0.5797 0.6933 0.060 Uiso calc R 1 . .
Cl Cl1 0.903216(16) 0.33503(5) 0.55619(2) 0.02480(11) Uani d . 1 . .

loop_
_atom_site_aniso_label
_atom_site_aniso_U_11
_atom_site_aniso_U_22
_atom_site_aniso_U_33
_atom_site_aniso_U_12
_atom_site_aniso_U_13
_atom_site_aniso_U_23
Cl2 0.01679(17) 0.02369(18) 0.02316(18) 0.00153(11) 0.00802(13) 0.00127(12)
N1 0.0179(5) 0.0192(5) 0.0153(5) 0.0008(4) 0.0052(4) -0.0010(4)
O1 0.0271(6) 0.0621(8) 0.0297(6) -0.0071(5) 0.0188(5) -0.0038(5)
O2 0.0185(5) 0.0508(7) 0.0265(6) -0.0076(5) 0.0098(4) -0.0110(5)
O3 0.0157(5) 0.0409(6) 0.0248(5) -0.0049(4) 0.0080(4) -0.0054(4)
O4 0.0253(5) 0.0496(7) 0.0185(5) -0.0122(5) 0.0074(4) -0.0023(4)
C1 0.0176(6) 0.0170(6) 0.0206(7) 0.0017(5) 0.0064(5) -0.0001(5)
C2 0.0196(6) 0.0250(7) 0.0207(7) 0.0006(5) 0.0042(5) -0.0020(5)
C3 0.0285(7) 0.0303(7) 0.0164(7) 0.0018(6) 0.0047(6) -0.0015(5)
C4 0.0275(7) 0.0262(7) 0.0191(7) 0.0017(5) 0.0115(6) 0.0005(5)
C5 0.0215(7) 0.0174(6) 0.0214(7) 0.0026(5) 0.0100(5) 0.0012(5)
C6 0.0222(7) 0.0246(7) 0.0222(7) 0.0008(5) 0.0101(5) 0.0018(5)
C7 0.0179(6) 0.0233(7) 0.0215(7) -0.0013(5) 0.0065(5) -0.0008(5)
C11 0.0175(6) 0.0152(6) 0.0188(6) -0.0004(5) 0.0071(5) -0.0003(5)
C12 0.0192(6) 0.0187(6) 0.0184(6) -0.0003(5) 0.0039(5) 0.0011(5)
C13 0.0278(7) 0.0220(7) 0.0156(6) -0.0015(5) 0.0070(5) 0.0001(5)
C14 0.0242(7) 0.0201(6) 0.0194(6) -0.0006(5) 0.0117(5) -0.0003(5)
C15 0.0186(6) 0.0146(6) 0.0202(6) -0.0011(5) 0.0087(5) -0.0005(5)
C16 0.0196(6) 0.0196(6) 0.0219(7) 0.0005(5) 0.0082(5) -0.0003(5)
C17 0.0178(6) 0.0201(7) 0.0193(6) 0.0007(5) 0.0071(5) -0.0005(5)
N2 0.0176(5) 0.0174(5) 0.0132(5) 0.0004(4) 0.0047(4) -0.0013(4)
O11 0.0214(5) 0.0392(6) 0.0211(5) 0.0048(4) 0.0038(4) -0.0057(4)
O12 0.0197(5) 0.0340(6) 0.0248(5) 0.0084(4) 0.0083(4) 0.0002(4)
O13 0.0241(5) 0.0399(6) 0.0174(5) 0.0069(4) 0.0081(4) -0.0004(4)
O14 0.0188(5) 0.0342(6) 0.0217(5) 0.0062(4) 0.0091(4) 0.0019(4)
O30 0.0382(6) 0.0362(6) 0.0452(7) -0.0022(5) 0.0175(5) -0.0108(5)
C31 0.0323(8) 0.0324(8) 0.0326(8) 0.0014(6) 0.0111(7) -0.0022(7)
C32 0.0305(7) 0.0229(7) 0.0288(8) -0.0012(6) 0.0115(6) 0.0049(6)
C33 0.0292(8) 0.0443(10) 0.0429(10) 0.0012(7) 0.0087(7) -0.0006(8)
Cl1 0.01629(17) 0.02919(19) 0.0289(2) 0.00156(12) 0.00780(14) -0.00016(13)

loop_
_atom_type_symbol
_atom_type_description
_atom_type_scat_dispersion_real
_atom_type_scat_dispersion_imag
_atom_type_scat_source
C C 0.0033 0.0016 'International Tables Vol C Tables 4.2.6.8 and 6.1.1.4'
H H 0.0000 0.0000 'International Tables Vol C Tables 4.2.6.8 and 6.1.1.4'
Cl Cl 0.1484 0.1585 'International Tables Vol C Tables 4.2.6.8 and 6.1.1.4'
N N 0.0061 0.0033 'International Tables Vol C Tables 4.2.6.8 and 6.1.1.4'
O O 0.0106 0.0060 'International Tables Vol C Tables 4.2.6.8 and 6.1.1.4'

loop_
_geom_angle_atom_site_label_1
_geom_angle_atom_site_label_2
_geom_angle_atom_site_label_3
_geom_angle_site_symmetry_1
_geom_angle_site_symmetry_3
_geom_angle
_geom_angle_publ_flag
C1 N1 C5 . . 121.98(11) ?
C1 N1 H1N . . 119.0 ?
C5 N1 H1N . . 119.0 ?
C6 O2 H2 . . 109.5 ?
C7 O3 H3 . . 109.5 ?
N1 C1 C2 . . 120.07(13) ?
N1 C1 C7 . . 115.80(12) ?
C2 C1 C7 . . 124.11(12) ?
C1 C2 C3 . . 119.26(13) ?
C1 C2 H2A . . 120.4 ?
C3 C2 H2A . . 120.4 ?
C2 C3 C4 . . 119.53(13) ?
C2 C3 H3A . . 120.2 ?
C4 C3 H3A . . 120.2 ?
C5 C4 C3 . . 119.25(13) ?
C5 C4 H4 . . 120.4 ?
C3 C4 H4 . . 120.4 ?
N1 C5 C4 . . 119.83(12) ?
N1 C5 C6 . . 119.40(12) ?
C4 C5 C6 . . 120.77(13) ?
O1 C6 O2 . . 127.04(13) ?
O1 C6 C5 . . 121.27(13) ?
O2 C6 C5 . . 111.69(12) ?
O4 C7 O3 . . 127.38(13) ?
O4 C7 C1 . . 120.99(12) ?
O3 C7 C1 . . 111.63(12) ?
N2 C11 C12 . . 119.10(12) ?
N2 C11 C17 . . 112.96(11) ?
C12 C11 C17 . . 127.94(12) ?
C11 C12 C13 . . 118.80(12) ?
C11 C12 H12A . . 120.6 ?
C13 C12 H12A . . 120.6 ?
C12 C13 C14 . . 120.46(12) ?
C12 C13 H13 . . 119.8 ?
C14 C13 H13 . . 119.8 ?
C15 C14 C13 . . 118.71(12) ?
C15 C14 H14A . . 120.6 ?
C13 C14 H14A . . 120.6 ?
N2 C15 C14 . . 118.96(12) ?
N2 C15 C16 . . 112.85(11) ?
C14 C15 C16 . . 128.19(12) ?
O11 C16 O12 . . 127.34(12) ?
O11 C16 C15 . . 119.41(12) ?
O12 C16 C15 . . 113.22(12) ?
O13 C17 O14 . . 127.23(12) ?
O13 C17 C11 . . 119.68(12) ?
O14 C17 C11 . . 113.10(11) ?
C15 N2 C11 . . 123.93(11) ?
C15 N2 H2N . . 118.0 ?
C11 N2 H2N . . 118.0 ?
C16 O12 H12 . . 109.5 ?
C17 O14 H14 . . 109.5 ?
C32 C31 H31A . . 109.5 ?
C32 C31 H31B . . 109.5 ?
H31A C31 H31B . . 109.5 ?
C32 C31 H31C . . 109.5 ?
H31A C31 H31C . . 109.5 ?
H31B C31 H31C . . 109.5 ?
O30 C32 C31 . . 121.94(14) ?
O30 C32 C33 . . 121.25(15) ?
C31 C32 C33 . . 116.81(14) ?
C32 C33 H33A . . 109.5 ?
C32 C33 H33B . . 109.5 ?
H33A C33 H33B . . 109.5 ?
C32 C33 H33C . . 109.5 ?
H33A C33 H33C . . 109.5 ?
H33B C33 H33C . . 109.5 ?

loop_
_geom_bond_atom_site_label_1
_geom_bond_atom_site_label_2
_geom_bond_site_symmetry_2
_geom_bond_distance
_geom_bond_publ_flag
N1 C1 . 1.3467(17) ?
N1 C5 . 1.3484(18) ?
N1 H1N . 0.8800 ?
O1 C6 . 1.2040(18) ?
O2 C6 . 1.3087(18) ?
O2 H2 . 0.8400 ?
O3 C7 . 1.3147(17) ?
O3 H3 . 0.8400 ?
O4 C7 . 1.2036(17) ?
C1 C2 . 1.3829(19) ?
C1 C7 . 1.5045(19) ?
C2 C3 . 1.385(2) ?
C2 H2A . 0.9500 ?
C3 C4 . 1.396(2) ?
C3 H3A . 0.9500 ?
C4 C5 . 1.381(2) ?
C4 H4 . 0.9500 ?
C5 C6 . 1.5052(19) ?
C11 N2 . 1.3433(17) ?
C11 C12 . 1.3790(19) ?
C11 C17 . 1.5052(18) ?
C12 C13 . 1.392(2) ?
C12 H12A . 0.9500 ?
C13 C14 . 1.394(2) ?
C13 H13 . 0.9500 ?
C14 C15 . 1.3834(19) ?
C14 H14A . 0.9500 ?
C15 N2 . 1.3421(17) ?
C15 C16 . 1.5057(18) ?
C16 O11 . 1.2149(17) ?
C16 O12 . 1.3085(17) ?
C17 O13 . 1.2103(17) ?
C17 O14 . 1.3132(16) ?
N2 H2N . 0.8800 ?
O12 H12 . 0.8400 ?
O14 H14 . 0.8400 ?
O30 C32 . 1.2167(19) ?
C31 C32 . 1.498(2) ?
C31 H31A . 0.9800 ?
C31 H31B . 0.9800 ?
C31 H31C . 0.9800 ?
C32 C33 . 1.506(2) ?
C33 H33A . 0.9800 ?
C33 H33B . 0.9800 ?
C33 H33C . 0.9800 ?

loop_
_geom_hbond_atom_site_label_D
_geom_hbond_atom_site_label_H
_geom_hbond_atom_site_label_A
_geom_hbond_site_symmetry_A
_geom_hbond_distance_DH
_geom_hbond_distance_HA
_geom_hbond_distance_DA
_geom_hbond_angle_DHA
O2 H2 Cl2 2_645 0.84 2.11 2.9469(13) 170.8
O3 H3 Cl1 2_755 0.84 2.14 2.9727(13) 171.5
O12 H12 Cl1 . 0.84 2.13 2.9696(15) 179.3
O14 H14 Cl2 . 0.84 2.14 2.9775(12) 177.2
N1 H1N O30 1_554 0.88 2.42 3.277(2) 166.3
N1 H1N O2 . 0.88 2.34 2.6685(16) 102.5
N1 H1N O4 . 0.88 2.39 2.7195(16) 102.8
N2 H2N O11 . 0.88 2.25 2.6365(17) 106.2
N2 H2N O13 . 0.88 2.26 2.6392(16) 105.9

loop_
_geom_torsion_atom_site_label_1
_geom_torsion_atom_site_label_2
_geom_torsion_atom_site_label_3
_geom_torsion_atom_site_label_4
_geom_torsion_site_symmetry_1
_geom_torsion_site_symmetry_2
_geom_torsion_site_symmetry_3
_geom_torsion_site_symmetry_4
_geom_torsion
_geom_torsion_publ_flag
C5 N1 C1 C2 . . . . 1.76(19) ?
C5 N1 C1 C7 . . . . -179.77(12) ?
N1 C1 C2 C3 . . . . -2.1(2) ?
C7 C1 C2 C3 . . . . 179.60(13) ?
C1 C2 C3 C4 . . . . 0.1(2) ?
C2 C3 C4 C5 . . . . 2.1(2) ?
C1 N1 C5 C4 . . . . 0.54(19) ?
C1 N1 C5 C6 . . . . -178.85(11) ?
C3 C4 C5 N1 . . . . -2.5(2) ?
C3 C4 C5 C6 . . . . 176.92(12) ?
N1 C5 C6 O1 . . . . -166.16(14) ?
C4 C5 C6 O1 . . . . 14.5(2) ?
N1 C5 C6 O2 . . . . 14.67(18) ?
C4 C5 C6 O2 . . . . -164.72(13) ?
N1 C1 C7 O4 . . . . -6.70(19) ?
C2 C1 C7 O4 . . . . 171.71(14) ?
N1 C1 C7 O3 . . . . 174.26(11) ?
C2 C1 C7 O3 . . . . -7.33(19) ?
N2 C11 C12 C13 . . . . -1.17(19) ?
C17 C11 C12 C13 . . . . 179.30(12) ?
C11 C12 C13 C14 . . . . 1.71(19) ?
C12 C13 C14 C15 . . . . -0.4(2) ?
C13 C14 C15 N2 . . . . -1.37(19) ?
C13 C14 C15 C16 . . . . 177.90(12) ?
N2 C15 C16 O11 . . . . -9.64(18) ?
C14 C15 C16 O11 . . . . 171.05(13) ?
N2 C15 C16 O12 . . . . 168.43(11) ?
C14 C15 C16 O12 . . . . -10.9(2) ?
N2 C11 C17 O13 . . . . -7.56(18) ?
C12 C11 C17 O13 . . . . 172.00(13) ?
N2 C11 C17 O14 . . . . 172.82(11) ?
C12 C11 C17 O14 . . . . -7.62(19) ?
C14 C15 N2 C11 . . . . 2.01(19) ?
C16 C15 N2 C11 . . . . -177.37(11) ?
C12 C11 N2 C15 . . . . -0.71(19) ?
C17 C11 N2 C15 . . . . 178.89(11) ?

loop_
_cod_related_entry_id
_cod_related_entry_database
_cod_related_entry_code
1 ChemSpider 30655928
